data_4077390
loop_
_publ_author_name
'Comte, Virginie'
'Blacque, Olivier'
'Kubicki, Marek M.'
'Mo\"ise, Claude'

_publ_section_title
;
 Regio- and Stereochemical Aspects of the Substitution Reaction between
 the Molybdenocene and Tungstenocene Dichlorides (\h5-C5H4-R)2MCl2(R =
 CMe3, SiMe3; M = Mo, W) and Metallophosphide Anions
 [(CO)5M&#x2018;PPh2]Li (M&#x2018; = Mo, W)
;
_journal_issue 25
_journal_name_full Organometallics
_journal_page_first 5432
_journal_paper_doi 10.1021/om010495g
_journal_volume 20
_journal_year 2001
_chemical_formula_moiety 'C33 H36 Cl O5 P Si2 W2'
_chemical_formula_sum 'C34.5 H39 Cl O5.5 P Si2 W2'
_chemical_formula_weight 1032.97
_chemical_name_systematic
; 
 ? 
;
_space_group_IT_number 2
_symmetry_cell_setting triclinic
_symmetry_space_group_name_Hall '-P 1'
_symmetry_space_group_name_H-M 'P -1'
_atom_sites_solution_hydrogens geom
_atom_sites_solution_primary direct
_atom_sites_solution_secondary difmap
_cell_angle_alpha 85.825(10)
_cell_angle_beta 71.238(9)
_cell_angle_gamma 64.854(9)
_cell_formula_units_Z 4
_cell_length_a 15.6852(17)
_cell_length_b 16.668(2)
_cell_length_c 17.305(2)
_cell_measurement_reflns_used 25
_cell_measurement_temperature 293(2)
_cell_measurement_theta_max 26.33
_cell_measurement_theta_min 2.25
_cell_volume 3867.1(9)
_computing_cell_refinement 'CAD4 EXPRESS'
_computing_data_collection 'CAD4 EXPRESS'
_computing_data_reduction 'XCAD4 (Harms, 1996)'
_computing_molecular_graphics ORTEP3
_computing_publication_material 'SHELXL-97 (Sheldrick, 1997)'
_computing_structure_refinement 'SHELXL-97 (Sheldrick, 1997)'
_computing_structure_solution 'SHELXS-97 (Sheldrick, 1990)'
_diffrn_ambient_temperature 293(2)
_diffrn_measured_fraction_theta_full 0.995
_diffrn_measured_fraction_theta_max 0.995
_diffrn_measurement_device_type 'Enraf Nonius CAD4'
_diffrn_measurement_method Omega-scans
_diffrn_radiation_monochromator graphite
_diffrn_radiation_source 'fine-focus sealed tube'
_diffrn_radiation_type MoK\a
_diffrn_radiation_wavelength 0.71073
_diffrn_reflns_av_R_equivalents 0.0248
_diffrn_reflns_av_sigmaI/netI 0.0486
_diffrn_reflns_limit_h_max 19
_diffrn_reflns_limit_h_min 0
_diffrn_reflns_limit_k_max 20
_diffrn_reflns_limit_k_min -18
_diffrn_reflns_limit_l_max 21
_diffrn_reflns_limit_l_min -20
_diffrn_reflns_number 16265
_diffrn_reflns_theta_full 26.33
_diffrn_reflns_theta_max 26.33
_diffrn_reflns_theta_min 2.25
_diffrn_standards_decay_% 33
_diffrn_standards_interval_time 120
_diffrn_standards_number 3
_exptl_absorpt_coefficient_mu 6.155
_exptl_absorpt_correction_T_max 0.9990
_exptl_absorpt_correction_T_min 0.7026
_exptl_absorpt_correction_type psi-scan
_exptl_crystal_colour red
_exptl_crystal_density_diffrn 1.774
_exptl_crystal_density_method 'not measured'
_exptl_crystal_description prism
_exptl_crystal_F_000 1992
_exptl_crystal_size_max 0.53
_exptl_crystal_size_mid 0.37
_exptl_crystal_size_min 0.37
_refine_diff_density_max 0.908
_refine_diff_density_min -0.897
_refine_diff_density_rms 0.136
_refine_ls_extinction_method none
_refine_ls_goodness_of_fit_ref 1.055
_refine_ls_hydrogen_treatment mixed
_refine_ls_matrix_type full
_refine_ls_number_parameters 809
_refine_ls_number_reflns 15666
_refine_ls_number_restraints 0
_refine_ls_restrained_S_all 1.055
_refine_ls_R_factor_all 0.0732
_refine_ls_R_factor_gt 0.0335
_refine_ls_shift/su_max 0.002
_refine_ls_shift/su_mean 0.000
_refine_ls_structure_factor_coef Fsqd
_refine_ls_weighting_details 'w=1/[\s^2^(Fo^2^)+(0.0391P)^2^+5.1406P] where P=(Fo^2^+2Fc^2^)/3'
_refine_ls_weighting_scheme calc
_refine_ls_wR_factor_gt 0.0768
_refine_ls_wR_factor_ref 0.0890
_reflns_number_gt 11258
_reflns_number_total 15666
_reflns_threshold_expression >2sigma(I)
_cod_data_source_file om010495g.cif
_cod_data_source_block 2b-SiW
_cod_original_cell_volume 3867.1(8)
_cod_original_sg_symbol_H-M P-1
_cod_original_formula_sum 'C34.50 H39 Cl O5.50 P Si2 W2'
_cod_database_code 4077390

loop_
_symmetry_equiv_pos_as_xyz
'x, y, z'
'-x, -y, -z'

loop_
_atom_site_label
_atom_site_type_symbol
_atom_site_fract_x
_atom_site_fract_y
_atom_site_fract_z
_atom_site_U_iso_or_equiv
_atom_site_adp_type
_atom_site_occupancy
_atom_site_symmetry_multiplicity
_atom_site_calc_flag
_atom_site_refinement_flags
W1 W 0.160311(19) 0.087285(17) 1.144240(15) 0.04131(7) Uani 1 1 d .
W2 W 0.31565(2) 0.304712(17) 1.010914(15) 0.04484(8) Uani 1 1 d .
W3 W 0.694885(18) 0.619501(17) 0.539022(15) 0.04040(7) Uani 1 1 d .
W4 W 0.471419(18) 0.518523(17) 0.772656(15) 0.04145(7) Uani 1 1 d .
Cl1 Cl 0.20706(18) 0.16754(16) 1.22569(12) 0.0801(6) Uani 1 1 d .
Cl2 Cl 0.52495(13) 0.72251(12) 0.61790(12) 0.0613(5) Uani 1 1 d .
P1 P 0.27004(12) 0.19234(10) 0.96334(9) 0.0376(3) Uani 1 1 d .
P2 P 0.63274(11) 0.44142(10) 0.65690(9) 0.0370(3) Uani 1 1 d .
Si1 Si 0.23211(15) -0.13868(12) 1.05479(12) 0.0496(4) Uani 1 1 d .
Si2 Si -0.00808(18) 0.07014(17) 1.35599(13) 0.0719(6) Uani 1 1 d .
Si3 Si 0.85480(14) 0.49612(14) 0.33241(11) 0.0508(5) Uani 1 1 d .
Si4 Si 0.72584(18) 0.83403(15) 0.49819(15) 0.0682(6) Uani 1 1 d .
C1 C 0.3499(7) 0.3964(5) 1.0412(4) 0.068(2) Uani 1 1 d .
O1 O 0.3675(6) 0.4527(4) 1.0586(4) 0.098(2) Uani 1 1 d .
C2 C 0.4442(6) 0.2587(5) 0.9152(4) 0.0503(16) Uani 1 1 d .
O2 O 0.5180(4) 0.2344(4) 0.8630(3) 0.0708(15) Uani 1 1 d .
C3 C 0.1876(7) 0.3535(6) 1.1077(5) 0.076(2) Uani 1 1 d .
O3 O 0.1154(6) 0.3876(5) 1.1594(4) 0.124(3) Uani 1 1 d .
C4 C 0.2444(5) 0.3927(4) 0.9404(4) 0.0529(17) Uani 1 1 d .
O4 O 0.2057(5) 0.4439(4) 0.9018(4) 0.0827(17) Uani 1 1 d .
C5 C 0.3914(6) 0.2226(5) 1.0835(5) 0.063(2) Uani 1 1 d .
O5 O 0.4365(5) 0.1798(4) 1.1224(4) 0.098(2) Uani 1 1 d .
C6 C 0.2670(4) 0.0982(4) 1.0212(3) 0.0383(13) Uani 1 1 d .
C7 C 0.2222(4) 0.0410(4) 1.0124(3) 0.0382(13) Uani 1 1 d .
H7 H 0.1796 0.0525 0.9820 0.050 Uiso 1 1 calc R
C8 C 0.2530(4) -0.0368(4) 1.0577(4) 0.0400(14) Uani 1 1 d .
C9 C 0.3188(4) -0.0266(4) 1.0926(4) 0.0409(14) Uani 1 1 d .
H9 H 0.3508 -0.0667 1.1255 0.053 Uiso 1 1 calc R
C10 C 0.3285(4) 0.0528(4) 1.0705(4) 0.0419(14) Uani 1 1 d .
H10 H 0.3686 0.0725 1.0856 0.054 Uiso 1 1 calc R
C11 C 0.0132(5) 0.1068(5) 1.2501(4) 0.0574(19) Uani 1 1 d .
C12 C 0.0221(5) 0.0635(6) 1.1769(4) 0.0601(19) Uani 1 1 d .
H12 H 0.0278 0.0061 1.1717 0.078 Uiso 1 1 calc R
C13 C 0.0206(5) 0.1226(8) 1.1147(5) 0.087(3) Uani 1 1 d .
H13 H 0.0253 0.1110 1.0613 0.113 Uiso 1 1 calc R
C14 C 0.0107(6) 0.2028(7) 1.1469(5) 0.088(3) Uani 1 1 d .
H14 H 0.0083 0.2529 1.1187 0.114 Uiso 1 1 calc R
C15 C 0.0052(5) 0.1929(5) 1.2282(5) 0.073(2) Uani 1 1 d .
H15 H -0.0026 0.2367 1.2637 0.095 Uiso 1 1 calc R
C16 C 0.3607(5) 0.1378(4) 0.8641(4) 0.0428(14) Uani 1 1 d .
C17 C 0.4382(5) 0.0555(4) 0.8575(4) 0.0557(18) Uani 1 1 d .
H17 H 0.4409 0.0230 0.9034 0.072 Uiso 1 1 calc R
C18 C 0.5125(6) 0.0205(5) 0.7831(5) 0.072(2) Uani 1 1 d .
H18 H 0.5658 -0.0344 0.7796 0.094 Uiso 1 1 calc R
C19 C 0.5073(6) 0.0665(6) 0.7154(4) 0.071(2) Uani 1 1 d .
H19 H 0.5561 0.0421 0.6651 0.092 Uiso 1 1 calc R
C20 C 0.4306(6) 0.1486(5) 0.7207(4) 0.065(2) Uani 1 1 d .
H20 H 0.4281 0.1799 0.6741 0.084 Uiso 1 1 calc R
C21 C 0.3575(5) 0.1851(5) 0.7940(4) 0.0543(17) Uani 1 1 d .
H21 H 0.3059 0.2411 0.7972 0.071 Uiso 1 1 calc R
C22 C 0.1518(5) 0.2367(4) 0.9414(4) 0.0431(15) Uani 1 1 d .
C23 C 0.0750(5) 0.3151(5) 0.9795(4) 0.0555(18) Uani 1 1 d .
H23 H 0.0842 0.3484 1.0143 0.072 Uiso 1 1 calc R
C24 C -0.0175(6) 0.3458(6) 0.9670(5) 0.073(2) Uani 1 1 d .
H24 H -0.0695 0.3989 0.9936 0.095 Uiso 1 1 calc R
C25 C -0.0301(6) 0.2968(7) 0.9152(6) 0.081(3) Uani 1 1 d .
H25 H -0.0915 0.3168 0.9072 0.105 Uiso 1 1 calc R
C26 C 0.0449(6) 0.2199(6) 0.8753(5) 0.069(2) Uani 1 1 d .
H26 H 0.0352 0.1879 0.8396 0.090 Uiso 1 1 calc R
C27 C 0.1376(5) 0.1884(5) 0.8878(4) 0.0516(17) Uani 1 1 d .
H27 H 0.1893 0.1355 0.8606 0.067 Uiso 1 1 calc R
C28 C 0.2109(6) -0.1824(5) 1.1584(5) 0.072(2) Uani 1 1 d .
H28A H 0.2670 -0.1949 1.1761 0.094 Uiso 1 1 calc R
H28B H 0.2027 -0.2360 1.1558 0.094 Uiso 1 1 calc R
H28C H 0.1520 -0.1389 1.1964 0.094 Uiso 1 1 calc R
C29 C 0.1264(6) -0.1132(6) 1.0155(5) 0.072(2) Uani 1 1 d .
H29A H 0.1158 -0.1657 1.0142 0.094 Uiso 1 1 calc R
H29B H 0.1417 -0.0938 0.9612 0.094 Uiso 1 1 calc R
H29C H 0.0673 -0.0671 1.0507 0.094 Uiso 1 1 calc R
C30 C 0.3470(6) -0.2225(5) 0.9821(5) 0.070(2) Uani 1 1 d .
H30A H 0.4020 -0.2361 1.0017 0.091 Uiso 1 1 calc R
H30B H 0.3598 -0.1991 0.9293 0.091 Uiso 1 1 calc R
H30C H 0.3385 -0.2755 0.9776 0.091 Uiso 1 1 calc R
C31 C 0.1014(8) -0.0156(7) 1.3741(6) 0.112(4) Uani 1 1 d .
H31A H 0.1264 -0.0672 1.3378 0.146 Uiso 1 1 calc R
H31B H 0.0842 -0.0310 1.4297 0.146 Uiso 1 1 calc R
H31C H 0.1515 0.0059 1.3643 0.146 Uiso 1 1 calc R
C32 C -0.0530(11) 0.1686(8) 1.4247(6) 0.146(5) Uani 1 1 d .
H32A H -0.0023 0.1898 1.4133 0.189 Uiso 1 1 calc R
H32B H -0.0685 0.1533 1.4805 0.189 Uiso 1 1 calc R
H32C H -0.1116 0.2144 1.4164 0.189 Uiso 1 1 calc R
C33 C -0.1034(11) 0.0302(12) 1.3751(8) 0.179(7) Uani 1 1 d .
H33A H -0.0790 -0.0212 1.3388 0.233 Uiso 1 1 calc R
H33B H -0.1615 0.0760 1.3660 0.233 Uiso 1 1 calc R
H33C H -0.1201 0.0147 1.4308 0.233 Uiso 1 1 calc R
C51 C 0.3447(6) 0.5766(5) 0.8661(5) 0.0626(19) Uani 1 1 d .
O51 O 0.2724(4) 0.6090(5) 0.9185(4) 0.102(2) Uani 1 1 d .
C52 C 0.4273(5) 0.4257(5) 0.7529(4) 0.0503(17) Uani 1 1 d .
O52 O 0.4000(4) 0.3743(4) 0.7431(3) 0.0672(14) Uani 1 1 d .
C55 C 0.3961(5) 0.5948(5) 0.6987(4) 0.0496(16) Uani 1 1 d .
O55 O 0.3486(4) 0.6364(4) 0.6600(3) 0.0698(14) Uani 1 1 d .
C53 C 0.5140(5) 0.6150(5) 0.7922(4) 0.0540(17) Uani 1 1 d .
O53 O 0.5385(4) 0.6665(4) 0.8049(3) 0.0764(16) Uani 1 1 d .
C54 C 0.5358(6) 0.4418(5) 0.8539(5) 0.0594(18) Uani 1 1 d .
O54 O 0.5692(5) 0.3996(4) 0.9001(4) 0.0877(18) Uani 1 1 d .
C56 C 0.6615(4) 0.4969(4) 0.5653(3) 0.0353(13) Uani 1 1 d .
C57 C 0.7602(4) 0.4752(4) 0.5053(3) 0.0385(13) Uani 1 1 d .
H57 H 0.8200 0.4381 0.5137 0.050 Uiso 1 1 calc R
C58 C 0.7518(4) 0.5192(4) 0.4317(4) 0.0423(14) Uani 1 1 d .
C59 C 0.6468(4) 0.5669(4) 0.4454(4) 0.0419(14) Uani 1 1 d .
H59 H 0.6181 0.6019 0.4082 0.054 Uiso 1 1 calc R
C60 C 0.5943(4) 0.5523(4) 0.5238(4) 0.0402(14) Uani 1 1 d .
H60 H 0.5254 0.5755 0.5456 0.052 Uiso 1 1 calc R
C61 C 0.7606(5) 0.7220(5) 0.5398(5) 0.0561(18) Uani 1 1 d .
C62 C 0.7199(6) 0.7085(5) 0.6237(5) 0.0581(19) Uani 1 1 d .
H62 H 0.6702 0.7530 0.6632 0.076 Uiso 1 1 calc R
C63 C 0.7655(6) 0.6187(5) 0.6383(5) 0.064(2) Uani 1 1 d .
H63 H 0.7499 0.5933 0.6874 0.084 Uiso 1 1 calc R
C64 C 0.8403(6) 0.5737(6) 0.5632(5) 0.065(2) Uani 1 1 d .
H64 H 0.8840 0.5138 0.5549 0.085 Uiso 1 1 calc R
C65 C 0.8357(5) 0.6382(5) 0.5026(5) 0.0553(18) Uani 1 1 d .
H65 H 0.8757 0.6265 0.4481 0.072 Uiso 1 1 calc R
C66 C 0.7483(5) 0.3994(4) 0.6815(4) 0.0458(15) Uani 1 1 d .
C67 C 0.8335(5) 0.3284(5) 0.6350(4) 0.0541(17) Uani 1 1 d .
H67 H 0.8308 0.3001 0.5920 0.070 Uiso 1 1 calc R
C68 C 0.9211(6) 0.2994(6) 0.6513(5) 0.072(2) Uani 1 1 d .
H68 H 0.9770 0.2513 0.6200 0.094 Uiso 1 1 calc R
C69 C 0.9269(6) 0.3413(6) 0.7140(5) 0.076(2) Uani 1 1 d .
H69 H 0.9872 0.3228 0.7237 0.098 Uiso 1 1 calc R
C70 C 0.8433(6) 0.4106(6) 0.7622(5) 0.068(2) Uani 1 1 d .
H70 H 0.8465 0.4379 0.8055 0.088 Uiso 1 1 calc R
C71 C 0.7552(5) 0.4392(4) 0.7457(4) 0.0506(16) Uani 1 1 d .
H71 H 0.6991 0.4861 0.7782 0.066 Uiso 1 1 calc R
C72 C 0.6409(4) 0.3389(4) 0.6163(3) 0.0369(13) Uani 1 1 d .
C73 C 0.6488(5) 0.2686(5) 0.6664(4) 0.0557(18) Uani 1 1 d .
H73 H 0.6533 0.2733 0.7181 0.072 Uiso 1 1 calc R
C74 C 0.6501(6) 0.1931(5) 0.6401(5) 0.066(2) Uani 1 1 d .
H74 H 0.6571 0.1462 0.6737 0.085 Uiso 1 1 calc R
C75 C 0.6413(6) 0.1849(5) 0.5664(5) 0.071(2) Uani 1 1 d .
H75 H 0.6414 0.1329 0.5500 0.092 Uiso 1 1 calc R
C76 C 0.6323(7) 0.2534(5) 0.5153(5) 0.072(2) Uani 1 1 d .
H76 H 0.6257 0.2483 0.4646 0.093 Uiso 1 1 calc R
C77 C 0.6332(5) 0.3299(4) 0.5407(4) 0.0521(17) Uani 1 1 d .
H77 H 0.6285 0.3759 0.5061 0.068 Uiso 1 1 calc R
C78 C 0.8425(5) 0.4244(5) 0.2645(4) 0.064(2) Uani 1 1 d .
H78A H 0.7803 0.4552 0.2541 0.084 Uiso 1 1 calc R
H78B H 0.8445 0.3709 0.2903 0.084 Uiso 1 1 calc R
H78C H 0.8963 0.4096 0.2138 0.084 Uiso 1 1 calc R
C79 C 0.8450(7) 0.6002(6) 0.2809(5) 0.080(3) Uani 1 1 d .
H79A H 0.7825 0.6280 0.2707 0.105 Uiso 1 1 calc R
H79B H 0.8984 0.5864 0.2300 0.105 Uiso 1 1 calc R
H79C H 0.8491 0.6400 0.3155 0.105 Uiso 1 1 calc R
C80 C 0.9730(5) 0.4380(7) 0.3546(5) 0.086(3) Uani 1 1 d .
H80A H 0.9781 0.4760 0.3903 0.112 Uiso 1 1 calc R
H80B H 1.0276 0.4230 0.3044 0.112 Uiso 1 1 calc R
H80C H 0.9748 0.3847 0.3806 0.112 Uiso 1 1 calc R
C81 C 0.7800(8) 0.8221(6) 0.3856(6) 0.095(3) Uani 1 1 d .
H81A H 0.8509 0.7892 0.3703 0.124 Uiso 1 1 calc R
H81B H 0.7642 0.8799 0.3649 0.124 Uiso 1 1 calc R
H81C H 0.7530 0.7910 0.3631 0.124 Uiso 1 1 calc R
C82 C 0.7791(9) 0.8928(7) 0.5424(6) 0.106(3) Uani 1 1 d .
H82A H 0.8502 0.8606 0.5251 0.138 Uiso 1 1 calc R
H82B H 0.7530 0.8964 0.6010 0.138 Uiso 1 1 calc R
H82C H 0.7615 0.9516 0.5238 0.138 Uiso 1 1 calc R
C83 C 0.5905(7) 0.8981(6) 0.5290(8) 0.112(4) Uani 1 1 d .
H83A H 0.5622 0.8676 0.5075 0.146 Uiso 1 1 calc R
H83B H 0.5750 0.9558 0.5081 0.146 Uiso 1 1 calc R
H83C H 0.5634 0.9046 0.5877 0.146 Uiso 1 1 calc R
O9 O -0.1808(7) 0.0153(6) 1.1813(5) 0.133(3) Uiso 1 1 d .
C90 C -0.2568(8) 0.0764(7) 1.2192(6) 0.089(3) Uiso 1 1 d .
C91 C -0.2590(8) 0.1649(7) 1.2265(6) 0.099(3) Uiso 1 1 d .
H91A H -0.1951 0.1631 1.1957 0.128 Uiso 1 1 calc R
H91B H -0.2745 0.1816 1.2830 0.128 Uiso 1 1 calc R
H91C H -0.3088 0.2076 1.2054 0.128 Uiso 1 1 calc R
C92 C -0.3450(11) 0.0618(10) 1.2584(9) 0.173(6) Uiso 1 1 d .
H92A H -0.3310 0.0014 1.2460 0.226 Uiso 1 1 calc R
H92B H -0.3978 0.1012 1.2386 0.226 Uiso 1 1 calc R
H92C H -0.3648 0.0731 1.3165 0.226 Uiso 1 1 calc R

loop_
_atom_site_aniso_label
_atom_site_aniso_U_11
_atom_site_aniso_U_22
_atom_site_aniso_U_33
_atom_site_aniso_U_23
_atom_site_aniso_U_13
_atom_site_aniso_U_12
W1 0.04199(15) 0.04247(15) 0.03541(13) 0.00973(11) -0.01049(11) -0.01677(12)
W2 0.05774(17) 0.04314(15) 0.03927(14) 0.00586(11) -0.01367(12) -0.02841(13)
W3 0.03851(14) 0.04388(15) 0.04197(14) 0.00711(11) -0.01347(11) -0.02064(12)
W4 0.03935(14) 0.04449(15) 0.03824(14) 0.00298(11) -0.00704(11) -0.01968(12)
Cl1 0.1106(18) 0.0937(16) 0.0513(11) -0.0051(10) -0.0178(11) -0.0616(14)
Cl2 0.0492(10) 0.0556(10) 0.0675(11) -0.0078(9) -0.0046(8) -0.0199(8)
P1 0.0404(9) 0.0351(8) 0.0387(8) 0.0081(7) -0.0124(7) -0.0183(7)
P2 0.0353(8) 0.0408(9) 0.0351(8) 0.0052(7) -0.0105(7) -0.0171(7)
Si1 0.0605(12) 0.0464(10) 0.0539(11) 0.0154(9) -0.0236(9) -0.0317(9)
Si2 0.0699(15) 0.0844(16) 0.0459(11) 0.0185(11) -0.0062(10) -0.0298(13)
Si3 0.0444(10) 0.0672(13) 0.0383(9) 0.0048(9) -0.0068(8) -0.0263(9)
Si4 0.0774(15) 0.0596(13) 0.0783(15) 0.0136(11) -0.0272(12) -0.0385(12)
C1 0.095(6) 0.059(5) 0.047(4) 0.006(4) -0.016(4) -0.036(5)
O1 0.162(7) 0.090(5) 0.085(4) 0.006(4) -0.049(4) -0.087(5)
C2 0.061(5) 0.050(4) 0.055(4) 0.011(3) -0.028(4) -0.032(4)
O2 0.052(3) 0.076(4) 0.075(4) 0.005(3) -0.010(3) -0.027(3)
C3 0.087(6) 0.080(6) 0.053(5) 0.004(4) -0.012(5) -0.036(5)
O3 0.103(5) 0.146(7) 0.062(4) -0.015(4) 0.024(4) -0.032(5)
C4 0.055(4) 0.042(4) 0.053(4) 0.007(3) -0.006(3) -0.022(3)
O4 0.093(4) 0.067(4) 0.081(4) 0.031(3) -0.034(3) -0.027(3)
C5 0.091(6) 0.063(5) 0.071(5) 0.027(4) -0.043(5) -0.056(5)
O5 0.132(6) 0.104(5) 0.125(5) 0.059(4) -0.093(5) -0.083(5)
C6 0.037(3) 0.039(3) 0.039(3) 0.008(3) -0.014(3) -0.016(3)
C7 0.039(3) 0.045(3) 0.032(3) 0.009(3) -0.011(3) -0.020(3)
C8 0.038(3) 0.036(3) 0.043(3) 0.007(3) -0.008(3) -0.018(3)
C9 0.035(3) 0.038(3) 0.048(4) 0.015(3) -0.014(3) -0.016(3)
C10 0.029(3) 0.049(4) 0.050(4) 0.010(3) -0.017(3) -0.018(3)
C11 0.036(4) 0.063(5) 0.051(4) 0.010(4) -0.001(3) -0.012(3)
C12 0.037(4) 0.082(5) 0.056(4) 0.009(4) -0.006(3) -0.027(4)
C13 0.029(4) 0.156(10) 0.047(5) 0.015(6) -0.008(3) -0.016(5)
C14 0.052(5) 0.081(6) 0.065(6) 0.031(5) 0.003(4) 0.012(5)
C15 0.054(5) 0.056(5) 0.059(5) 0.006(4) 0.009(4) 0.002(4)
C16 0.042(4) 0.048(4) 0.043(3) 0.005(3) -0.014(3) -0.023(3)
C17 0.059(4) 0.045(4) 0.050(4) 0.008(3) -0.011(3) -0.016(3)
C18 0.054(5) 0.060(5) 0.069(5) -0.013(4) 0.007(4) -0.010(4)
C19 0.085(6) 0.074(5) 0.042(4) -0.008(4) 0.010(4) -0.044(5)
C20 0.072(5) 0.071(5) 0.039(4) 0.011(4) -0.005(4) -0.029(4)
C21 0.060(4) 0.057(4) 0.048(4) 0.017(3) -0.018(3) -0.029(4)
C22 0.045(4) 0.039(3) 0.043(3) 0.017(3) -0.017(3) -0.016(3)
C23 0.045(4) 0.048(4) 0.062(4) 0.014(3) -0.012(3) -0.014(3)
C24 0.053(5) 0.064(5) 0.079(6) 0.022(4) -0.018(4) -0.009(4)
C25 0.057(5) 0.099(7) 0.091(7) 0.041(6) -0.034(5) -0.034(5)
C26 0.072(6) 0.079(6) 0.074(5) 0.026(5) -0.037(5) -0.042(5)
C27 0.050(4) 0.055(4) 0.051(4) 0.018(3) -0.019(3) -0.023(3)
C28 0.092(6) 0.066(5) 0.074(5) 0.029(4) -0.031(5) -0.048(5)
C29 0.085(6) 0.080(6) 0.080(6) 0.024(5) -0.037(5) -0.055(5)
C30 0.087(6) 0.060(5) 0.071(5) 0.007(4) -0.034(5) -0.034(4)
C31 0.126(9) 0.116(8) 0.068(6) 0.036(6) -0.026(6) -0.036(7)
C32 0.193(14) 0.129(10) 0.066(7) 0.003(7) -0.020(8) -0.039(10)
C33 0.186(14) 0.31(2) 0.132(11) 0.123(13) -0.069(10) -0.190(16)
C51 0.063(5) 0.065(5) 0.064(5) 0.000(4) -0.016(4) -0.033(4)
O51 0.063(4) 0.116(5) 0.089(4) -0.039(4) 0.031(3) -0.035(4)
C52 0.040(4) 0.054(4) 0.043(4) 0.013(3) -0.007(3) -0.014(3)
O52 0.073(4) 0.067(3) 0.080(4) 0.013(3) -0.027(3) -0.046(3)
C55 0.037(4) 0.058(4) 0.056(4) 0.009(3) -0.012(3) -0.027(3)
O55 0.059(3) 0.082(4) 0.074(4) 0.026(3) -0.032(3) -0.031(3)
C53 0.050(4) 0.058(4) 0.040(4) -0.001(3) -0.007(3) -0.015(4)
O53 0.098(4) 0.070(4) 0.080(4) -0.004(3) -0.026(3) -0.053(3)
C54 0.063(5) 0.067(5) 0.056(4) 0.011(4) -0.016(4) -0.039(4)
O54 0.118(5) 0.093(4) 0.078(4) 0.039(3) -0.051(4) -0.059(4)
C56 0.035(3) 0.038(3) 0.034(3) 0.002(2) -0.009(2) -0.018(3)
C57 0.028(3) 0.048(4) 0.040(3) 0.010(3) -0.012(3) -0.018(3)
C58 0.038(3) 0.047(4) 0.037(3) 0.005(3) -0.009(3) -0.016(3)
C59 0.044(4) 0.050(4) 0.042(3) 0.007(3) -0.022(3) -0.025(3)
C60 0.037(3) 0.044(3) 0.048(4) 0.003(3) -0.018(3) -0.023(3)
C61 0.061(5) 0.064(5) 0.065(5) 0.008(4) -0.024(4) -0.044(4)
C62 0.070(5) 0.061(5) 0.064(5) -0.009(4) -0.029(4) -0.039(4)
C63 0.084(6) 0.078(6) 0.065(5) 0.020(4) -0.049(5) -0.050(5)
C64 0.057(5) 0.074(5) 0.086(6) 0.012(5) -0.042(4) -0.033(4)
C65 0.047(4) 0.060(5) 0.069(5) 0.004(4) -0.019(4) -0.032(4)
C66 0.042(4) 0.050(4) 0.041(3) 0.013(3) -0.013(3) -0.018(3)
C67 0.045(4) 0.059(4) 0.053(4) 0.007(3) -0.019(3) -0.016(3)
C68 0.043(4) 0.082(6) 0.077(6) 0.008(5) -0.021(4) -0.012(4)
C69 0.047(5) 0.100(7) 0.084(6) 0.023(5) -0.035(4) -0.027(5)
C70 0.068(5) 0.087(6) 0.062(5) 0.017(4) -0.039(4) -0.035(5)
C71 0.054(4) 0.050(4) 0.050(4) 0.009(3) -0.020(3) -0.023(3)
C72 0.033(3) 0.036(3) 0.039(3) 0.003(3) -0.011(3) -0.012(3)
C73 0.061(4) 0.055(4) 0.051(4) 0.014(3) -0.017(3) -0.026(4)
C74 0.076(5) 0.043(4) 0.073(5) 0.014(4) -0.020(4) -0.026(4)
C75 0.087(6) 0.050(4) 0.078(6) -0.007(4) -0.016(5) -0.038(4)
C76 0.105(7) 0.062(5) 0.063(5) -0.005(4) -0.030(5) -0.046(5)
C77 0.057(4) 0.047(4) 0.052(4) 0.005(3) -0.021(3) -0.020(3)
C78 0.052(4) 0.060(5) 0.060(5) -0.005(4) -0.006(4) -0.011(4)
C79 0.111(7) 0.085(6) 0.053(5) 0.015(4) -0.013(5) -0.061(6)
C80 0.042(4) 0.137(8) 0.062(5) -0.005(5) -0.012(4) -0.024(5)
C81 0.119(8) 0.090(7) 0.091(7) 0.027(6) -0.036(6) -0.059(6)
C82 0.149(10) 0.098(7) 0.111(8) 0.020(6) -0.052(7) -0.083(8)
C83 0.089(7) 0.061(6) 0.167(11) 0.025(6) -0.034(7) -0.022(5)

loop_
_atom_type_symbol
_atom_type_description
_atom_type_scat_dispersion_real
_atom_type_scat_dispersion_imag
_atom_type_scat_source
W W -0.8490 6.8722 'International Tables Vol C Tables 4.2.6.8 and 6.1.1.4'
Cl Cl 0.1484 0.1585 'International Tables Vol C Tables 4.2.6.8 and 6.1.1.4'
P P 0.1023 0.0942 'International Tables Vol C Tables 4.2.6.8 and 6.1.1.4'
Si Si 0.0817 0.0704 'International Tables Vol C Tables 4.2.6.8 and 6.1.1.4'
O O 0.0106 0.0060 'International Tables Vol C Tables 4.2.6.8 and 6.1.1.4'
C C 0.0033 0.0016 'International Tables Vol C Tables 4.2.6.8 and 6.1.1.4'
H H 0.0000 0.0000 'International Tables Vol C Tables 4.2.6.8 and 6.1.1.4'

loop_
_geom_angle_atom_site_label_1
_geom_angle_atom_site_label_2
_geom_angle_atom_site_label_3
_geom_angle
C7 W1 C13 79.3(3)
C7 W1 C12 98.5(2)
C13 W1 C12 36.5(3)
C7 W1 C8 37.6(2)
C13 W1 C8 95.9(3)
C12 W1 C8 92.8(3)
C7 W1 C6 37.2(2)
C13 W1 C6 102.3(2)
C12 W1 C6 132.4(2)
C8 W1 C6 62.7(2)
C7 W1 C14 100.0(3)
C13 W1 C14 36.2(3)
C12 W1 C14 60.1(3)
C8 W1 C14 128.8(3)
C6 W1 C14 102.6(2)
C7 W1 C9 60.0(2)
C13 W1 C9 131.9(3)
C12 W1 C9 122.2(3)
C8 W1 C9 36.1(2)
C6 W1 C9 60.1(2)
C14 W1 C9 159.8(3)
C7 W1 C11 134.7(2)
C13 W1 C11 60.5(3)
C12 W1 C11 36.5(3)
C8 W1 C11 122.9(2)
C6 W1 C11 161.3(2)
C14 W1 C11 59.4(3)
C9 W1 C11 136.1(2)
C7 W1 C10 59.7(2)
C13 W1 C10 136.7(2)
C12 W1 C10 153.0(3)
C8 W1 C10 60.3(2)
C6 W1 C10 35.8(2)
C14 W1 C10 134.3(3)
C9 W1 C10 35.0(2)
C11 W1 C10 162.6(2)
C7 W1 C15 134.0(3)
C13 W1 C15 58.6(3)
C12 W1 C15 58.9(3)
C8 W1 C15 151.1(3)
C6 W1 C15 131.3(2)
C14 W1 C15 34.4(3)
C9 W1 C15 165.8(2)
C11 W1 C15 35.1(3)
C10 W1 C15 147.6(3)
C7 W1 Cl1 131.38(16)
C13 W1 Cl1 132.2(3)
C12 W1 Cl1 129.2(2)
C8 W1 Cl1 131.22(16)
C6 W1 Cl1 94.62(16)
C14 W1 Cl1 96.7(3)
C9 W1 Cl1 95.20(16)
C11 W1 Cl1 92.8(2)
C10 W1 Cl1 76.09(17)
C15 W1 Cl1 76.6(2)
C1 W2 C4 88.1(3)
C1 W2 C2 89.8(3)
C4 W2 C2 90.6(3)
C1 W2 C3 88.7(3)
C4 W2 C3 89.3(3)
C2 W2 C3 178.5(3)
C1 W2 C5 87.6(3)
C4 W2 C5 175.7(3)
C2 W2 C5 88.9(3)
C3 W2 C5 91.1(3)
C1 W2 P1 176.1(2)
C4 W2 P1 88.3(2)
C2 W2 P1 88.82(18)
C3 W2 P1 92.7(3)
C5 W2 P1 96.0(2)
C57 W3 C65 98.8(2)
C57 W3 C64 79.2(3)
C65 W3 C64 37.4(3)
C57 W3 C58 37.4(2)
C65 W3 C58 93.3(2)
C64 W3 C58 96.4(3)
C57 W3 C56 37.88(19)
C65 W3 C56 133.3(2)
C64 W3 C56 102.1(2)
C58 W3 C56 63.0(2)
C57 W3 C63 100.3(3)
C65 W3 C63 60.9(3)
C64 W3 C63 36.4(3)
C58 W3 C63 129.4(3)
C56 W3 C63 102.1(2)
C57 W3 C61 134.5(2)
C65 W3 C61 35.8(2)
C64 W3 C61 60.7(3)
C58 W3 C61 122.9(2)
C56 W3 C61 161.2(2)
C63 W3 C61 59.9(3)
C57 W3 C59 60.0(2)
C65 W3 C59 122.5(2)
C64 W3 C59 132.4(3)
C58 W3 C59 36.2(2)
C56 W3 C59 60.3(2)
C63 W3 C59 159.8(3)
C61 W3 C59 136.2(2)
C57 W3 C60 59.6(2)
C65 W3 C60 153.2(2)
C64 W3 C60 136.3(3)
C58 W3 C60 59.9(2)
C56 W3 C60 35.6(2)
C63 W3 C60 133.8(2)
C61 W3 C60 162.8(2)
C59 W3 C60 34.7(2)
C57 W3 C62 134.3(2)
C65 W3 C62 58.7(3)
C64 W3 C62 58.7(3)
C58 W3 C62 151.6(2)
C56 W3 C62 131.1(2)
C63 W3 C62 34.6(3)
C61 W3 C62 35.2(2)
C59 W3 C62 165.5(2)
C60 W3 C62 147.6(2)
C57 W3 Cl2 130.75(15)
C65 W3 Cl2 129.35(19)
C64 W3 Cl2 131.7(2)
C58 W3 Cl2 130.93(16)
C56 W3 Cl2 93.32(15)
C63 W3 Cl2 95.8(2)
C61 W3 Cl2 93.64(19)
C59 W3 Cl2 94.94(16)
C60 W3 Cl2 75.80(15)
C62 W3 Cl2 76.63(19)
C51 W4 C55 87.0(3)
C51 W4 C52 90.0(3)
C55 W4 C52 86.9(3)
C51 W4 C54 88.6(3)
C55 W4 C54 174.9(3)
C52 W4 C54 90.6(3)
C51 W4 C53 89.5(3)
C55 W4 C53 92.0(3)
C52 W4 C53 178.9(3)
C54 W4 C53 90.4(3)
C51 W4 P2 178.4(2)
C55 W4 P2 94.40(19)
C52 W4 P2 89.30(18)
C54 W4 P2 90.0(2)
C53 W4 P2 91.21(18)
C6 P1 C16 101.8(3)
C6 P1 C22 102.6(3)
C16 P1 C22 102.2(3)
C6 P1 W2 121.6(2)
C16 P1 W2 109.5(2)
C22 P1 W2 116.6(2)
C56 P2 C66 101.9(3)
C56 P2 C72 102.3(3)
C66 P2 C72 100.9(3)
C56 P2 W4 120.37(19)
C66 P2 W4 117.5(2)
C72 P2 W4 111.21(19)
C30 Si1 C29 108.7(4)
C30 Si1 C28 109.2(4)
C29 Si1 C28 112.2(4)
C30 Si1 C8 106.8(3)
C29 Si1 C8 109.7(3)
C28 Si1 C8 110.1(3)
C33 Si2 C31 109.7(6)
C33 Si2 C32 110.3(8)
C31 Si2 C32 108.6(6)
C33 Si2 C11 106.8(5)
C31 Si2 C11 114.6(4)
C32 Si2 C11 106.8(5)
C78 Si3 C80 110.5(4)
C78 Si3 C79 107.3(4)
C80 Si3 C79 112.6(4)
C78 Si3 C58 107.9(3)
C80 Si3 C58 107.3(3)
C79 Si3 C58 111.3(3)
C83 Si4 C81 110.3(5)
C83 Si4 C82 108.9(5)
C81 Si4 C82 109.7(5)
C83 Si4 C61 111.4(4)
C81 Si4 C61 110.0(4)
C82 Si4 C61 106.4(4)
O1 C1 W2 177.8(8)
O2 C2 W2 177.2(6)
O3 C3 W2 174.1(8)
O4 C4 W2 177.6(7)
O5 C5 W2 176.1(6)
C10 C6 C7 105.2(5)
C10 C6 P1 125.8(4)
C7 C6 P1 127.5(4)
C10 C6 W1 74.5(3)
C7 C6 W1 68.5(3)
P1 C6 W1 132.2(3)
C6 C7 C8 110.5(5)
C6 C7 W1 74.2(3)
C8 C7 W1 72.8(3)
C6 C7 H7 124.8
C8 C7 H7 124.8
W1 C7 H7 119.8
C9 C8 C7 104.8(5)
C9 C8 Si1 126.5(4)
C7 C8 Si1 127.8(5)
C9 C8 W1 74.1(3)
C7 C8 W1 69.6(3)
Si1 C8 W1 129.2(3)
C10 C9 C8 110.4(5)
C10 C9 W1 74.1(3)
C8 C9 W1 69.8(3)
C10 C9 H9 124.8
C8 C9 H9 124.8
W1 C9 H9 122.9
C9 C10 C6 109.2(5)
C9 C10 W1 71.0(3)
C6 C10 W1 69.7(3)
C9 C10 H10 125.4
C6 C10 H10 125.4
W1 C10 H10 125.5
C15 C11 C12 104.9(7)
C15 C11 Si2 125.2(6)
C12 C11 Si2 128.9(6)
C15 C11 W1 73.0(4)
C12 C11 W1 68.3(4)
Si2 C11 W1 131.4(4)
C13 C12 C11 108.5(8)
C13 C12 W1 70.9(4)
C11 C12 W1 75.3(4)
C13 C12 H12 125.8
C11 C12 H12 125.8
W1 C12 H12 119.8
C12 C13 C14 108.4(8)
C12 C13 W1 72.6(4)
C14 C13 W1 74.7(5)
C12 C13 H13 125.8
C14 C13 H13 125.8
W1 C13 H13 118.8
C15 C14 C13 107.5(8)
C15 C14 W1 75.1(4)
C13 C14 W1 69.1(4)
C15 C14 H14 126.3
C13 C14 H14 126.3
W1 C14 H14 121.3
C14 C15 C11 110.7(9)
C14 C15 W1 70.5(4)
C11 C15 W1 71.8(4)
C14 C15 H15 124.6
C11 C15 H15 124.6
W1 C15 H15 124.6
C17 C16 C21 118.7(6)
C17 C16 P1 121.9(5)
C21 C16 P1 119.0(5)
C16 C17 C18 120.6(7)
C16 C17 H17 119.7
C18 C17 H17 119.7
C19 C18 C17 119.9(7)
C19 C18 H18 120.0
C17 C18 H18 120.0
C18 C19 C20 120.3(7)
C18 C19 H19 119.8
C20 C19 H19 119.8
C19 C20 C21 120.6(7)
C19 C20 H20 119.7
C21 C20 H20 119.7
C20 C21 C16 119.8(7)
C20 C21 H21 120.1
C16 C21 H21 120.1
C23 C22 C27 118.8(6)
C23 C22 P1 121.0(5)
C27 C22 P1 120.1(5)
C22 C23 C24 120.9(8)
C22 C23 H23 119.5
C24 C23 H23 119.5
C25 C24 C23 119.2(8)
C25 C24 H24 120.4
C23 C24 H24 120.4
C26 C25 C24 121.4(8)
C26 C25 H25 119.3
C24 C25 H25 119.3
C25 C26 C27 119.7(8)
C25 C26 H26 120.1
C27 C26 H26 120.1
C22 C27 C26 119.9(7)
C22 C27 H27 120.1
C26 C27 H27 120.1
Si1 C28 H28A 109.5
Si1 C28 H28B 109.5
H28A C28 H28B 109.5
Si1 C28 H28C 109.5
H28A C28 H28C 109.5
H28B C28 H28C 109.5
Si1 C29 H29A 109.5
Si1 C29 H29B 109.5
H29A C29 H29B 109.5
Si1 C29 H29C 109.5
H29A C29 H29C 109.5
H29B C29 H29C 109.5
Si1 C30 H30A 109.5
Si1 C30 H30B 109.5
H30A C30 H30B 109.5
Si1 C30 H30C 109.5
H30A C30 H30C 109.5
H30B C30 H30C 109.5
Si2 C31 H31A 109.5
Si2 C31 H31B 109.5
H31A C31 H31B 109.5
Si2 C31 H31C 109.5
H31A C31 H31C 109.5
H31B C31 H31C 109.5
Si2 C32 H32A 109.5
Si2 C32 H32B 109.5
H32A C32 H32B 109.5
Si2 C32 H32C 109.5
H32A C32 H32C 109.5
H32B C32 H32C 109.5
Si2 C33 H33A 109.5
Si2 C33 H33B 109.5
H33A C33 H33B 109.5
Si2 C33 H33C 109.5
H33A C33 H33C 109.5
H33B C33 H33C 109.5
O51 C51 W4 179.0(7)
O52 C52 W4 178.3(6)
O55 C55 W4 175.5(6)
O53 C53 W4 177.8(6)
O54 C54 W4 178.3(7)
C60 C56 C57 104.0(5)
C60 C56 P2 127.2(4)
C57 C56 P2 126.7(4)
C60 C56 W3 75.0(3)
C57 C56 W3 68.0(3)
P2 C56 W3 133.3(3)
C58 C57 C56 110.6(5)
C58 C57 W3 73.5(3)
C56 C57 W3 74.2(3)
C58 C57 H57 124.7
C56 C57 H57 124.7
W3 C57 H57 119.3
C59 C58 C57 105.4(5)
C59 C58 Si3 127.4(4)
C57 C58 Si3 125.8(4)
C59 C58 W3 74.9(3)
C57 C58 W3 69.2(3)
Si3 C58 W3 131.0(3)
C60 C59 C58 109.3(5)
C60 C59 W3 73.5(3)
C58 C59 W3 69.0(3)
C60 C59 H59 125.4
C58 C59 H59 125.4
W3 C59 H59 123.7
C59 C60 C56 110.7(5)
C59 C60 W3 71.8(3)
C56 C60 W3 69.4(3)
C59 C60 H60 124.7
C56 C60 H60 124.7
W3 C60 H60 125.8
C65 C61 C62 106.1(7)
C65 C61 Si4 130.1(6)
C62 C61 Si4 123.4(6)
C65 C61 W3 68.3(4)
C62 C61 W3 74.0(4)
Si4 C61 W3 128.3(4)
C63 C62 C61 110.6(7)
C63 C62 W3 70.2(4)
C61 C62 W3 70.8(4)
C63 C62 H62 124.7
C61 C62 H62 124.7
W3 C62 H62 125.9
C62 C63 C64 106.9(7)
C62 C63 W3 75.2(4)
C64 C63 W3 69.0(4)
C62 C63 H63 126.5
C64 C63 H63 126.5
W3 C63 H63 121.0
C63 C64 C65 107.6(7)
C63 C64 W3 74.6(4)
C65 C64 W3 71.2(4)
C63 C64 H64 126.2
C65 C64 H64 126.2
W3 C64 H64 119.9
C61 C65 C64 108.8(7)
C61 C65 W3 75.9(4)
C64 C65 W3 71.4(4)
C61 C65 H65 125.6
C64 C65 H65 125.6
W3 C65 H65 118.9
C71 C66 C67 117.7(6)
C71 C66 P2 121.1(5)
C67 C66 P2 121.2(5)
C68 C67 C66 121.1(7)
C68 C67 H67 119.4
C66 C67 H67 119.4
C67 C68 C69 120.2(8)
C67 C68 H68 119.9
C69 C68 H68 119.9
C68 C69 C70 119.9(7)
C68 C69 H69 120.0
C70 C69 H69 120.0
C71 C70 C69 119.5(7)
C71 C70 H70 120.2
C69 C70 H70 120.2
C70 C71 C66 121.5(7)
C70 C71 H71 119.3
C66 C71 H71 119.3
C77 C72 C73 118.3(6)
C77 C72 P2 123.2(5)
C73 C72 P2 118.4(5)
C74 C73 C72 120.2(7)
C74 C73 H73 119.9
C72 C73 H73 119.9
C75 C74 C73 121.5(7)
C75 C74 H74 119.3
C73 C74 H74 119.3
C74 C75 C76 120.0(7)
C74 C75 H75 120.0
C76 C75 H75 120.0
C75 C76 C77 119.0(7)
C75 C76 H76 120.5
C77 C76 H76 120.5
C72 C77 C76 121.0(7)
C72 C77 H77 119.5
C76 C77 H77 119.5
Si3 C78 H78A 109.5
Si3 C78 H78B 109.5
H78A C78 H78B 109.5
Si3 C78 H78C 109.5
H78A C78 H78C 109.5
H78B C78 H78C 109.5
Si3 C79 H79A 109.5
Si3 C79 H79B 109.5
H79A C79 H79B 109.5
Si3 C79 H79C 109.5
H79A C79 H79C 109.5
H79B C79 H79C 109.5
Si3 C80 H80A 109.5
Si3 C80 H80B 109.5
H80A C80 H80B 109.5
Si3 C80 H80C 109.5
H80A C80 H80C 109.5
H80B C80 H80C 109.5
Si4 C81 H81A 109.5
Si4 C81 H81B 109.5
H81A C81 H81B 109.5
Si4 C81 H81C 109.5
H81A C81 H81C 109.5
H81B C81 H81C 109.5
Si4 C82 H82A 109.5
Si4 C82 H82B 109.5
H82A C82 H82B 109.5
Si4 C82 H82C 109.5
H82A C82 H82C 109.5
H82B C82 H82C 109.5
Si4 C83 H83A 109.5
Si4 C83 H83B 109.5
H83A C83 H83B 109.5
Si4 C83 H83C 109.5
H83A C83 H83C 109.5
H83B C83 H83C 109.5
O9 C90 C92 119.5(12)
O9 C90 C91 120.0(10)
C92 C90 C91 120.5(11)
C90 C91 H91A 109.5
C90 C91 H91B 109.5
H91A C91 H91B 109.5
C90 C91 H91C 109.5
H91A C91 H91C 109.5
H91B C91 H91C 109.5
C90 C92 H92A 109.5
C90 C92 H92B 109.5
H92A C92 H92B 109.5
C90 C92 H92C 109.5
H92A C92 H92C 109.5
H92B C92 H92C 109.5

loop_
_geom_bond_atom_site_label_1
_geom_bond_atom_site_label_2
_geom_bond_distance
W1 C7 2.222(6)
W1 C13 2.234(7)
W1 C12 2.256(7)
W1 C8 2.265(6)
W1 C6 2.298(6)
W1 C14 2.306(7)
W1 C9 2.321(6)
W1 C11 2.348(6)
W1 C10 2.360(6)
W1 C15 2.364(7)
W1 Cl1 2.467(2)
W2 C1 1.974(9)
W2 C4 2.028(7)
W2 C2 2.030(8)
W2 C3 2.037(9)
W2 C5 2.047(8)
W2 P1 2.5378(16)
W3 C57 2.214(6)
W3 C65 2.244(6)
W3 C64 2.247(7)
W3 C58 2.271(6)
W3 C56 2.298(6)
W3 C63 2.320(7)
W3 C61 2.343(6)
W3 C59 2.349(6)
W3 C60 2.372(6)
W3 C62 2.384(6)
W3 Cl2 2.4551(18)
W4 C51 2.008(8)
W4 C55 2.027(7)
W4 C52 2.031(8)
W4 C54 2.046(8)
W4 C53 2.070(8)
W4 P2 2.5333(16)
P1 C6 1.808(6)
P1 C16 1.831(6)
P1 C22 1.838(6)
P2 C56 1.804(6)
P2 C66 1.825(6)
P2 C72 1.834(6)
Si1 C30 1.854(8)
Si1 C29 1.865(8)
Si1 C28 1.867(7)
Si1 C8 1.869(6)
Si2 C33 1.811(12)
Si2 C31 1.812(10)
Si2 C32 1.836(12)
Si2 C11 1.860(7)
Si3 C78 1.843(8)
Si3 C80 1.844(8)
Si3 C79 1.862(8)
Si3 C58 1.870(6)
Si4 C83 1.833(10)
Si4 C81 1.845(9)
Si4 C82 1.858(9)
Si4 C61 1.870(8)
C1 O1 1.167(9)
C2 O2 1.142(8)
C3 O3 1.132(10)
C4 O4 1.131(8)
C5 O5 1.126(8)
C6 C10 1.432(8)
C6 C7 1.444(8)
C7 C8 1.445(8)
C7 H7 0.9300
C8 C9 1.423(8)
C9 C10 1.407(8)
C9 H9 0.9300
C10 H10 0.9300
C11 C15 1.422(10)
C11 C12 1.443(10)
C12 C13 1.405(11)
C12 H12 0.9300
C13 C14 1.413(13)
C13 H13 0.9300
C14 C15 1.384(11)
C14 H14 0.9300
C15 H15 0.9300
C16 C17 1.375(9)
C16 C21 1.401(8)
C17 C18 1.387(10)
C17 H17 0.9300
C18 C19 1.359(11)
C18 H18 0.9300
C19 C20 1.370(11)
C19 H19 0.9300
C20 C21 1.371(9)
C20 H20 0.9300
C21 H21 0.9300
C22 C23 1.367(9)
C22 C27 1.397(9)
C23 C24 1.403(10)
C23 H23 0.9300
C24 C25 1.366(12)
C24 H24 0.9300
C25 C26 1.352(12)
C25 H25 0.9300
C26 C27 1.405(10)
C26 H26 0.9300
C27 H27 0.9300
C28 H28A 0.9600
C28 H28B 0.9600
C28 H28C 0.9600
C29 H29A 0.9600
C29 H29B 0.9600
C29 H29C 0.9600
C30 H30A 0.9600
C30 H30B 0.9600
C30 H30C 0.9600
C31 H31A 0.9600
C31 H31B 0.9600
C31 H31C 0.9600
C32 H32A 0.9600
C32 H32B 0.9600
C32 H32C 0.9600
C33 H33A 0.9600
C33 H33B 0.9600
C33 H33C 0.9600
C51 O51 1.135(9)
C52 O52 1.153(8)
C55 O55 1.139(8)
C53 O53 1.138(8)
C54 O54 1.133(8)
C56 C60 1.429(8)
C56 C57 1.466(8)
C57 C58 1.437(8)
C57 H57 0.9300
C58 C59 1.436(8)
C59 C60 1.408(8)
C59 H59 0.9300
C60 H60 0.9300
C61 C65 1.414(10)
C61 C62 1.430(10)
C62 C63 1.402(10)
C62 H62 0.9300
C63 C64 1.428(11)
C63 H63 0.9300
C64 C65 1.441(10)
C64 H64 0.9300
C65 H65 0.9300
C66 C71 1.389(9)
C66 C67 1.393(9)
C67 C68 1.366(10)
C67 H67 0.9300
C68 C69 1.378(11)
C68 H68 0.9300
C69 C70 1.378(11)
C69 H69 0.9300
C70 C71 1.375(9)
C70 H70 0.9300
C71 H71 0.9300
C72 C77 1.376(8)
C72 C73 1.392(8)
C73 C74 1.359(10)
C73 H73 0.9300
C74 C75 1.349(11)
C74 H74 0.9300
C75 C76 1.379(11)
C75 H75 0.9300
C76 C77 1.387(10)
C76 H76 0.9300
C77 H77 0.9300
C78 H78A 0.9600
C78 H78B 0.9600
C78 H78C 0.9600
C79 H79A 0.9600
C79 H79B 0.9600
C79 H79C 0.9600
C80 H80A 0.9600
C80 H80B 0.9600
C80 H80C 0.9600
C81 H81A 0.9600
C81 H81B 0.9600
C81 H81C 0.9600
C82 H82A 0.9600
C82 H82B 0.9600
C82 H82C 0.9600
C83 H83A 0.9600
C83 H83B 0.9600
C83 H83C 0.9600
O9 C90 1.205(11)
C90 C92 1.447(15)
C90 C91 1.474(13)
C91 H91A 0.9600
C91 H91B 0.9600
C91 H91C 0.9600
C92 H92A 0.9600
C92 H92B 0.9600
C92 H92C 0.9600
